data_2236882
loop_
_publ_author_name
'Matos, Maria J.'
'Santana, Lourdes'
'Uriarte, Eugenio'

_publ_section_title
;
 <i>N</i>-(2-Oxo-2<i>H</i>-chromen-3-yl)cyclohexanecarboxamide
;
_journal_coeditor_code GO2076
_journal_issue 12
_journal_name_full 'Acta Crystallographica Section E'
_journal_page_first o3447
_journal_page_last o3448
_journal_paper_doi 10.1107/S1600536812047903
_journal_volume 68
_journal_year 2012
_chemical_formula_iupac 'C16 H17 N1 O3'
_chemical_formula_moiety 'C16 H17 N1 O3'
_chemical_formula_sum 'C16 H17 N O3'
_chemical_formula_weight 271.31
_chemical_melting_point 100
_chemical_name_common MgM195
_chemical_name_systematic
;
<i>N</i>-(2-Oxo-2<i>H</i>-chromen-3-yl)cyclohexanecarboxamide
;
_space_group_IT_number 2
_symmetry_cell_setting triclinic
_symmetry_space_group_name_Hall '-P 1'
_symmetry_space_group_name_H-M 'P -1'
_atom_sites_solution_hydrogens geom
_atom_sites_solution_primary direct
_atom_sites_solution_secondary difmap
_audit_conform_dict_name cif_core.dic
_audit_conform_dict_version 2.4
_audit_creation_method 'WinGX routine CIF_UPDATE'
_cell_angle_alpha 83.061(6)
_cell_angle_beta 89.134(5)
_cell_angle_gamma 73.987(5)
_cell_formula_units_Z 2
_cell_length_a 6.4486(6)
_cell_length_b 9.6324(11)
_cell_length_c 11.0837(11)
_cell_measurement_reflns_used 1680
_cell_measurement_temperature 100(2)
_cell_measurement_theta_max 26.25
_cell_measurement_theta_min 2.71
_cell_volume 656.79(12)
_computing_cell_refinement 'SAINT (Bruker, 2012)'
_computing_data_collection 'APEX2 (Bruker, 2012)'
_computing_data_reduction 'SAINT (Bruker, 2012)'
_computing_molecular_graphics 'PLATON (Spek, 2009)'
_computing_publication_material 'WinGX (Farrugia, 2012)'
_computing_structure_refinement 'SHELXL97 (Sheldrick, 2008)'
_computing_structure_solution 'SIR97 (Altomare <i>et al.</i>, 1999)'
_diffrn_ambient_temperature 100(2)
_diffrn_measured_fraction_theta_full 0.998
_diffrn_measured_fraction_theta_max 0.998
_diffrn_measurement_device_type 'Bruker X8 APEXII KappaCCD'
_diffrn_measurement_method 'omega and phi scans'
_diffrn_radiation_monochromator graphite
_diffrn_radiation_source 'fine-focus sealed tube'
_diffrn_radiation_type MoK\a
_diffrn_radiation_wavelength 0.71073
_diffrn_reflns_av_R_equivalents 0.0444
_diffrn_reflns_limit_h_max 7
_diffrn_reflns_limit_h_min -7
_diffrn_reflns_limit_k_max 11
_diffrn_reflns_limit_k_min -11
_diffrn_reflns_limit_l_max 13
_diffrn_reflns_limit_l_min 0
_diffrn_reflns_number 9698
_diffrn_reflns_theta_full 25.68
_diffrn_reflns_theta_max 25.68
_diffrn_reflns_theta_min 1.85
_exptl_absorpt_coefficient_mu 0.095
_exptl_absorpt_correction_T_max 1.0000
_exptl_absorpt_correction_T_min 0.9099
_exptl_absorpt_correction_type multi-scan
_exptl_absorpt_process_details '(SADABS; Bruker, 2012)'
_exptl_crystal_colour colourless
_exptl_crystal_density_diffrn 1.372
_exptl_crystal_density_method 'not measured'
_exptl_crystal_description plate
_exptl_crystal_F_000 288
_exptl_crystal_size_max 0.48
_exptl_crystal_size_mid 0.45
_exptl_crystal_size_min 0.09
_refine_diff_density_max 0.204
_refine_diff_density_min -0.248
_refine_ls_extinction_method none
_refine_ls_goodness_of_fit_ref 1.06
_refine_ls_hydrogen_treatment mixed
_refine_ls_matrix_type full
_refine_ls_number_parameters 185
_refine_ls_number_reflns 2487
_refine_ls_number_restraints 0
_refine_ls_restrained_S_all 1.06
_refine_ls_R_factor_all 0.0666
_refine_ls_R_factor_gt 0.0451
_refine_ls_shift/su_max 0
_refine_ls_shift/su_mean 0
_refine_ls_structure_factor_coef Fsqd
_refine_ls_weighting_details 'calc w=1/[\s^2^(Fo^2^)+(0.0577P)^2^+0.0000P] where P=(Fo^2^+2Fc^2^)/3'
_refine_ls_weighting_scheme calc
_refine_ls_wR_factor_gt 0.1029
_refine_ls_wR_factor_ref 0.1125
_reflns_number_gt 1834
_reflns_number_total 2487
_reflns_threshold_expression I>2\s(I)
_cod_data_source_file go2076.cif
_cod_data_source_block I
_cod_original_formula_sum 'C16 H17 N1 O3'
_cod_database_code 2236882
_cod_database_fobs_code 2236882

loop_
_symmetry_equiv_pos_as_xyz
'x, y, z'
'-x, -y, -z'

loop_
_atom_site_type_symbol
_atom_site_label
_atom_site_fract_x
_atom_site_fract_y
_atom_site_fract_z
_atom_site_U_iso_or_equiv
_atom_site_adp_type
_atom_site_calc_flag
_atom_site_refinement_flags
_atom_site_occupancy
_atom_site_symmetry_multiplicity
O O1 0.24398(15) 0.35744(12) -0.13872(9) 0.0151(3) Uani d . 1 1
C C2 0.2812(2) 0.23542(18) -0.05704(14) 0.0135(4) Uani d . 1 1
C C3 0.0969(2) 0.20233(18) 0.00628(14) 0.0124(4) Uani d . 1 1
C C4 -0.1049(2) 0.28990(18) -0.01851(13) 0.0136(4) Uani d . 1 1
H H4 -0.2245 0.2668 0.0216 0.016 Uiso calc R 1 1
C C5 -0.1385(2) 0.41752(18) -0.10531(13) 0.0128(4) Uani d . 1 1
C C6 -0.3423(2) 0.51517(19) -0.13683(14) 0.0157(4) Uani d . 1 1
H H6 -0.4679 0.4963 -0.1007 0.019 Uiso calc R 1 1
C C7 -0.3625(3) 0.63721(19) -0.21886(14) 0.0177(4) Uani d . 1 1
H H7 -0.5009 0.7028 -0.2381 0.021 Uiso calc R 1 1
C C8 -0.1796(3) 0.66474(19) -0.27396(14) 0.0185(4) Uani d . 1 1
H H8 -0.1938 0.7492 -0.3307 0.022 Uiso calc R 1 1
C C9 0.0224(3) 0.56983(18) -0.24641(14) 0.0165(4) Uani d . 1 1
H H9 0.1473 0.5875 -0.2843 0.02 Uiso calc R 1 1
C C10 0.0385(2) 0.44942(18) -0.16300(14) 0.0135(4) Uani d . 1 1
O O11 0.46651(16) 0.16189(12) -0.04220(10) 0.0183(3) Uani d . 1 1
N N12 0.1571(2) 0.07624(16) 0.08823(12) 0.0147(3) Uani d . 1 1
H H12 0.285(3) 0.019(2) 0.0806(15) 0.028(5) Uiso d . 1 1
C C13 0.0426(2) 0.03698(18) 0.18526(14) 0.0139(4) Uani d . 1 1
O O14 -0.13975(16) 0.10822(13) 0.20623(10) 0.0219(3) Uani d . 1 1
C C15 0.1649(2) -0.09965(18) 0.26441(14) 0.0131(4) Uani d . 1 1
H H15 0.24 -0.1722 0.2095 0.016 Uiso calc R 1 1
C C16 0.0122(2) -0.16661(18) 0.34364(14) 0.0160(4) Uani d . 1 1
H H16A -0.0669 -0.0959 0.3977 0.019 Uiso calc R 1 1
H H16B -0.0948 -0.1882 0.2911 0.019 Uiso calc R 1 1
C C17 0.1367(2) -0.30629(19) 0.42045(15) 0.0188(4) Uani d . 1 1
H H17A 0.0353 -0.3448 0.4735 0.023 Uiso calc R 1 1
H H17B 0.2042 -0.3802 0.3664 0.023 Uiso calc R 1 1
C C18 0.3111(3) -0.27969(19) 0.49876(15) 0.0201(4) Uani d . 1 1
H H18A 0.2425 -0.2148 0.5595 0.024 Uiso calc R 1 1
H H18B 0.3954 -0.3732 0.5431 0.024 Uiso calc R 1 1
C C19 0.4615(3) -0.21078(19) 0.42127(15) 0.0212(4) Uani d . 1 1
H H19A 0.5427 -0.2807 0.3672 0.025 Uiso calc R 1 1
H H19B 0.567 -0.1889 0.4748 0.025 Uiso calc R 1 1
C C20 0.3377(2) -0.07084(19) 0.34427(14) 0.0174(4) Uani d . 1 1
H H20A 0.4394 -0.0317 0.292 0.021 Uiso calc R 1 1
H H20B 0.2681 0.0028 0.3981 0.021 Uiso calc R 1 1

loop_
_atom_site_aniso_label
_atom_site_aniso_U_11
_atom_site_aniso_U_22
_atom_site_aniso_U_33
_atom_site_aniso_U_12
_atom_site_aniso_U_13
_atom_site_aniso_U_23
O1 0.0132(6) 0.0145(7) 0.0169(6) -0.0041(5) 0.0012(5) 0.0019(5)
C2 0.0175(8) 0.0115(10) 0.0127(9) -0.0048(7) 0.0005(7) -0.0039(7)
C3 0.0168(8) 0.0117(10) 0.0096(8) -0.0053(7) 0.0014(6) -0.0015(7)
C4 0.0145(8) 0.0160(10) 0.0117(9) -0.0058(7) 0.0013(7) -0.0037(8)
C5 0.0170(8) 0.0126(10) 0.0098(9) -0.0048(7) 0.0007(7) -0.0039(7)
C6 0.0153(8) 0.0196(11) 0.0125(9) -0.0044(7) 0.0004(7) -0.0043(8)
C7 0.0199(9) 0.0175(10) 0.0133(9) 0.0000(7) -0.0041(7) -0.0037(8)
C8 0.0290(9) 0.0128(10) 0.0137(9) -0.0060(8) -0.0040(7) -0.0007(8)
C9 0.0207(9) 0.0178(10) 0.0138(9) -0.0099(7) 0.0015(7) -0.0022(8)
C10 0.0150(8) 0.0136(10) 0.0117(9) -0.0029(7) -0.0016(6) -0.0031(7)
O11 0.0129(6) 0.0174(7) 0.0229(7) -0.0024(5) 0.0014(5) -0.0005(5)
N12 0.0126(7) 0.0145(8) 0.0149(8) -0.0011(6) 0.0024(6) 0.0005(6)
C13 0.0157(8) 0.0161(10) 0.0123(9) -0.0079(7) 0.0021(7) -0.0036(7)
O14 0.0162(6) 0.0218(8) 0.0230(7) -0.0005(5) 0.0046(5) 0.0035(6)
C15 0.0161(8) 0.0118(10) 0.0112(8) -0.0036(7) 0.0008(6) -0.0014(7)
C16 0.0182(8) 0.0169(10) 0.0148(9) -0.0080(7) 0.0019(7) -0.0019(8)
C17 0.0241(9) 0.0178(11) 0.0156(9) -0.0083(7) 0.0029(7) -0.0011(8)
C18 0.0248(9) 0.0174(11) 0.0165(9) -0.0041(8) -0.0006(7) 0.0003(8)
C19 0.0213(9) 0.0221(11) 0.0194(10) -0.0067(8) -0.0049(7) 0.0029(8)
C20 0.0192(8) 0.0172(10) 0.0165(9) -0.0075(7) -0.0011(7) 0.0013(8)

loop_
_atom_type_symbol
_atom_type_description
_atom_type_scat_dispersion_real
_atom_type_scat_dispersion_imag
_atom_type_scat_source
C C 0.0033 0.0016 'International Tables Vol C Tables 4.2.6.8 and 6.1.1.4'
H H 0 0 'International Tables Vol C Tables 4.2.6.8 and 6.1.1.4'
N N 0.0061 0.0033 'International Tables Vol C Tables 4.2.6.8 and 6.1.1.4'
O O 0.0106 0.006 'International Tables Vol C Tables 4.2.6.8 and 6.1.1.4'

loop_
_geom_angle_atom_site_label_1
_geom_angle_atom_site_label_2
_geom_angle_atom_site_label_3
_geom_angle
C2 O1 C10 121.98(12)
O11 C2 O1 117.05(14)
O11 C2 C3 124.73(15)
O1 C2 C3 118.23(13)
C4 C3 N12 127.29(15)
C4 C3 C2 120.24(15)
N12 C3 C2 112.46(13)
C3 C4 C5 120.11(15)
C3 C4 H4 119.9
C5 C4 H4 119.9
C10 C5 C6 116.77(15)
C10 C5 C4 119.08(14)
C6 C5 C4 124.15(15)
C7 C6 C5 121.11(15)
C7 C6 H6 119.4
C5 C6 H6 119.4
C6 C7 C8 119.91(15)
C6 C7 H7 120
C8 C7 H7 120
C9 C8 C7 120.39(16)
C9 C8 H8 119.8
C7 C8 H8 119.8
C10 C9 C8 118.56(15)
C10 C9 H9 120.7
C8 C9 H9 120.7
C9 C10 O1 116.42(14)
C9 C10 C5 123.25(14)
O1 C10 C5 120.33(15)
C13 N12 C3 127.25(13)
C13 N12 H12 115.9(12)
C3 N12 H12 116.6(12)
O14 C13 N12 122.46(15)
O14 C13 C15 123.73(14)
N12 C13 C15 113.80(13)
C13 C15 C16 111.49(12)
C13 C15 C20 111.68(14)
C16 C15 C20 110.15(13)
C13 C15 H15 107.8
C16 C15 H15 107.8
C20 C15 H15 107.8
C17 C16 C15 111.00(12)
C17 C16 H16A 109.4
C15 C16 H16A 109.4
C17 C16 H16B 109.4
C15 C16 H16B 109.4
H16A C16 H16B 108
C18 C17 C16 111.32(14)
C18 C17 H17A 109.4
C16 C17 H17A 109.4
C18 C17 H17B 109.4
C16 C17 H17B 109.4
H17A C17 H17B 108
C19 C18 C17 111.01(14)
C19 C18 H18A 109.4
C17 C18 H18A 109.4
C19 C18 H18B 109.4
C17 C18 H18B 109.4
H18A C18 H18B 108
C18 C19 C20 111.67(14)
C18 C19 H19A 109.3
C20 C19 H19A 109.3
C18 C19 H19B 109.3
C20 C19 H19B 109.3
H19A C19 H19B 107.9
C19 C20 C15 110.64(14)
C19 C20 H20A 109.5
C15 C20 H20A 109.5
C19 C20 H20B 109.5
C15 C20 H20B 109.5
H20A C20 H20B 108.1

loop_
_geom_bond_atom_site_label_1
_geom_bond_atom_site_label_2
_geom_bond_distance
O1 C2 1.3610(19)
O1 C10 1.3852(17)
C2 O11 1.2115(17)
C2 C3 1.462(2)
C3 C4 1.3523(19)
C3 N12 1.391(2)
C4 C5 1.434(2)
C4 H4 0.95
C5 C10 1.389(2)
C5 C6 1.410(2)
C6 C7 1.373(2)
C6 H6 0.95
C7 C8 1.395(2)
C7 H7 0.95
C8 C9 1.383(2)
C8 H8 0.95
C9 C10 1.374(2)
C9 H9 0.95
N12 C13 1.370(2)
N12 H12 0.867(17)
C13 O14 1.2220(17)
C13 C15 1.514(2)
C15 C16 1.531(2)
C15 C20 1.537(2)
C15 H15 1
C16 C17 1.526(2)
C16 H16A 0.99
C16 H16B 0.99
C17 C18 1.525(2)
C17 H17A 0.99
C17 H17B 0.99
C18 C19 1.521(2)
C18 H18A 0.99
C18 H18B 0.99
C19 C20 1.527(2)
C19 H19A 0.99
C19 H19B 0.99
C20 H20A 0.99
C20 H20B 0.99

loop_
_geom_hbond_atom_site_label_D
_geom_hbond_atom_site_label_H
_geom_hbond_atom_site_label_A
_geom_hbond_site_symmetry_A
_geom_hbond_distance_DH
_geom_hbond_distance_HA
_geom_hbond_distance_DA
_geom_hbond_angle_DHA
N12 H12 O11 . 0.87(2) 2.346(19) 2.6990(18) 104.7(14)
N12 H12 O11 2_655 0.87(2) 2.098(18) 2.9303(16) 160.8(17)
C4 H4 O14 . 0.95 2.37 2.9094(19) 115
C7 H7 O14 2_465 0.95 2.57 3.473(2) 158
C16 H16B Cg1 2_555 0.99 2.81 3.5732(17) 134
C17 H17B Cg2 2_555 0.99 2.70 3.5876(19) 149

loop_
_geom_torsion_atom_site_label_1
_geom_torsion_atom_site_label_2
_geom_torsion_atom_site_label_3
_geom_torsion_atom_site_label_4
_geom_torsion
C10 O1 C2 O11 179.93(13)
C10 O1 C2 C3 -0.1(2)
O11 C2 C3 C4 -178.64(15)
O1 C2 C3 C4 1.4(2)
O11 C2 C3 N12 0.8(2)
O1 C2 C3 N12 -179.14(13)
N12 C3 C4 C5 179.33(14)
C2 C3 C4 C5 -1.3(2)
C3 C4 C5 C10 0.0(2)
C3 C4 C5 C6 -179.90(14)
C10 C5 C6 C7 -1.3(2)
C4 C5 C6 C7 178.56(15)
C5 C6 C7 C8 1.1(2)
C6 C7 C8 C9 0.0(2)
C7 C8 C9 C10 -0.7(2)
C8 C9 C10 O1 179.81(13)
C8 C9 C10 C5 0.4(2)
C2 O1 C10 C9 179.36(13)
C2 O1 C10 C5 -1.2(2)
C6 C5 C10 C9 0.6(2)
C4 C5 C10 C9 -179.32(15)
C6 C5 C10 O1 -178.81(13)
C4 C5 C10 O1 1.3(2)
C4 C3 N12 C13 -21.3(3)
C2 C3 N12 C13 159.30(15)
C3 N12 C13 O14 5.0(3)
C3 N12 C13 C15 -173.68(14)
O14 C13 C15 C16 20.2(2)
N12 C13 C15 C16 -161.13(14)
O14 C13 C15 C20 -103.50(18)
N12 C13 C15 C20 75.17(17)
C13 C15 C16 C17 178.50(13)
C20 C15 C16 C17 -56.93(18)
C15 C16 C17 C18 56.43(18)
C16 C17 C18 C19 -55.19(18)
C17 C18 C19 C20 55.31(19)
C18 C19 C20 C15 -56.28(18)
C13 C15 C20 C19 -178.89(13)
C16 C15 C20 C19 56.65(17)

loop_
_cod_related_entry_id
_cod_related_entry_database
_cod_related_entry_code
1 ChemSpider 3331150
